data_7048748
loop_
_publ_author_name
'Chrysochos, Nicolas'
'Ahmadi, Mohsen'
'Wahlefeld, Stefan'
'Rippers, Yvonne'
'Zebger, Ingo'
'Mroginski, Maria Andrea'
'Schulzke, Carola'

_publ_section_title
;
 Comparison of molybdenum and rhenium oxo bis-pyrazine-dithiolene
 complexes - in search of an alternative metal centre for molybdenum
 cofactor models.
;
_journal_issue 8
_journal_name_full 'Dalton transactions (Cambridge, England : 2003)'
_journal_page_first 2701
_journal_page_last 2714
_journal_paper_doi 10.1039/c8dt04237c
_journal_volume 48
_journal_year 2019
_chemical_formula_sum 'C12 H10 K N6 O Re S4'
_chemical_formula_weight 607.80
_space_group_crystal_system monoclinic
_space_group_IT_number 12
_space_group_name_Hall '-C 2y'
_space_group_name_H-M_alt 'C 1 2/m 1'
_symmetry_space_group_name_Hall '-C 2y'
_symmetry_space_group_name_H-M 'C 1 2/m 1'
_atom_sites_solution_hydrogens geom
_audit_creation_method SHELXL-2013
_audit_update_record
;
2018-10-15 deposited with the CCDC.
2019-01-24 downloaded from the CCDC.
;
_cell_angle_alpha 90
_cell_angle_beta 92.54(3)
_cell_angle_gamma 90
_cell_formula_units_Z 4
_cell_length_a 26.040(5)
_cell_length_b 7.5510(15)
_cell_length_c 9.5600(19)
_cell_measurement_reflns_used 10423
_cell_measurement_temperature 170(2)
_cell_measurement_theta_max 58.5
_cell_measurement_theta_min 3.1
_cell_volume 1877.9(6)
_computing_cell_refinement 'X-Area by STOE & Cie GmbH 2010'
_computing_data_collection 'X-Area by STOE & Cie GmbH 2010'
_computing_data_reduction 'X-Area by STOE & Cie GmbH 2010'
_computing_molecular_graphics 'XP Version 5.1 by Bruker AXS 1998'
_computing_publication_material 'CIFTAB (Sheldrick, 2013)'
_computing_structure_refinement 'SHELXL-2013 (Sheldrick, 2013)'
_computing_structure_solution 'SIR-92 (Altomare et al., 1994)'
_diffrn_ambient_temperature 170(2)
_diffrn_detector_area_resol_mean 6.67
_diffrn_measured_fraction_theta_full 0.999
_diffrn_measured_fraction_theta_max 0.997
_diffrn_measurement_device_type 'STOE IPDS2T'
_diffrn_measurement_method \w
_diffrn_radiation_type MoK\a
_diffrn_radiation_wavelength 0.71073
_diffrn_reflns_av_R_equivalents 0.0674
_diffrn_reflns_av_unetI/netI 0.0416
_diffrn_reflns_Laue_measured_fraction_full 0.999
_diffrn_reflns_Laue_measured_fraction_max 0.997
_diffrn_reflns_limit_h_max 35
_diffrn_reflns_limit_h_min -35
_diffrn_reflns_limit_k_max 8
_diffrn_reflns_limit_k_min -10
_diffrn_reflns_limit_l_max 13
_diffrn_reflns_limit_l_min -13
_diffrn_reflns_number 10423
_diffrn_reflns_point_group_measured_fraction_full 0.999
_diffrn_reflns_point_group_measured_fraction_max 0.997
_diffrn_reflns_theta_full 25.000
_diffrn_reflns_theta_max 29.235
_diffrn_reflns_theta_min 1.566
_diffrn_source 'fine-focus sealed tube'
_exptl_absorpt_coefficient_mu 7.151
_exptl_absorpt_correction_T_max 0.9253
_exptl_absorpt_correction_T_min 0.6333
_exptl_absorpt_correction_type numerical
_exptl_absorpt_process_details 'face indexed'
_exptl_crystal_colour red
_exptl_crystal_density_diffrn 2.150
_exptl_crystal_description prism
_exptl_crystal_F_000 1160
_exptl_crystal_size_max 0.167
_exptl_crystal_size_mid 0.129
_exptl_crystal_size_min 0.106
_refine_diff_density_max 4.233
_refine_diff_density_min -2.423
_refine_diff_density_rms 0.192
_refine_ls_extinction_method none
_refine_ls_goodness_of_fit_ref 1.055
_refine_ls_hydrogen_treatment constr
_refine_ls_matrix_type full
_refine_ls_number_parameters 129
_refine_ls_number_reflns 2731
_refine_ls_number_restraints 0
_refine_ls_restrained_S_all 1.055
_refine_ls_R_factor_all 0.0525
_refine_ls_R_factor_gt 0.0422
_refine_ls_shift/su_max 0.000
_refine_ls_shift/su_mean 0.000
_refine_ls_structure_factor_coef Fsqd
_refine_ls_weighting_details 'w=1/[\s^2^(Fo^2^)+(0.0562P)^2^+13.9820P] where P=(Fo^2^+2Fc^2^)/3'
_refine_ls_weighting_scheme calc
_refine_ls_wR_factor_gt 0.1018
_refine_ls_wR_factor_ref 0.1093
_reflns_Friedel_coverage 0.000
_reflns_number_gt 2352
_reflns_number_total 2731
_reflns_threshold_expression 'I > 2\s(I)'
_cod_data_source_file c8dt04237c2.cif
_cod_data_source_block shelx
_cod_depositor_comments 'Adding full bibliography for 7048748--7048749.cif.'
_cod_database_code 7048748
_shelx_space_group_comment
;
The symmetry employed for this shelxl refinement is uniquely defined
by the following loop, which should always be used as a source of
symmetry information in preference to the above space-group names.
They are only intended as comments.
;
_shelx_estimated_absorpt_t_min 0.381
_shelx_estimated_absorpt_t_max 0.518
_shelxl_version_number 2013-3

loop_
_space_group_symop_operation_xyz
'x, y, z'
'-x, y, -z'
'x+1/2, y+1/2, z'
'-x+1/2, y+1/2, -z'
'-x, -y, -z'
'x, -y, z'
'-x+1/2, -y+1/2, -z'
'x+1/2, -y+1/2, z'

loop_
_atom_site_label
_atom_site_type_symbol
_atom_site_fract_x
_atom_site_fract_y
_atom_site_fract_z
_atom_site_U_iso_or_equiv
_atom_site_adp_type
_atom_site_occupancy
_atom_site_site_symmetry_order
_atom_site_calc_flag
_atom_site_refinement_flags_posn
_atom_site_refinement_flags_adp
_atom_site_refinement_flags_occupancy
Re1 Re 0.09869(2) 0.5000 0.37216(4) 0.03352(12) Uani 1 2 d S T P
K1 K 0.13517(8) 0.0000 0.9113(2) 0.0392(4) Uani 1 2 d S T P
S1 S 0.14688(6) 0.70906(19) 0.25721(17) 0.0380(3) Uani 1 1 d . . .
S2 S 0.10399(6) 0.29109(19) 0.55053(17) 0.0390(3) Uani 1 1 d . . .
O1 O 0.0388(3) 0.5000 0.3005(8) 0.0546(18) Uani 1 2 d S T P
N1 N 0.1892(2) 0.6862(7) 0.0110(6) 0.0404(11) Uani 1 1 d . . .
N2 N 0.0764(2) 0.3139(7) 0.8140(5) 0.0379(11) Uani 1 1 d . . .
N3 N 0.0542(4) 0.0000 1.0855(10) 0.058(2) Uani 1 2 d S T P
N4 N 0.2140(4) 0.0000 0.7132(10) 0.054(2) Uani 1 2 d S T P
C1 C 0.1717(2) 0.5937(7) 0.1168(6) 0.0336(11) Uani 1 1 d . . .
C2 C 0.2085(3) 0.5912(9) -0.0927(7) 0.0426(14) Uani 1 1 d . . .
H2 H 0.2226 0.6519 -0.1691 0.051 Uiso 1 1 calc R U .
C3 C 0.0869(2) 0.4069(8) 0.7009(7) 0.0373(12) Uani 1 1 d . . .
C4 C 0.0626(2) 0.4088(9) 0.9257(6) 0.0404(13) Uani 1 1 d . . .
H4 H 0.0526 0.3479 1.0071 0.048 Uiso 1 1 calc R U .
C5 C 0.0341(4) 0.0000 1.1895(10) 0.0410(19) Uani 1 2 d S T P
C6 C 0.0103(4) 0.0000 1.3221(10) 0.046(2) Uani 1 2 d S T P
H6A H 0.0312 -0.0700 1.3897 0.068 Uiso 0.5 1 calc R U P
H6B H -0.0241 -0.0519 1.3111 0.068 Uiso 0.5 1 calc R U P
H6C H 0.0076 0.1219 1.3562 0.068 Uiso 0.5 1 calc R U P
C7 C 0.2288(4) 0.0000 0.6045(10) 0.0409(19) Uani 1 2 d S T P
C8 C 0.2462(5) 0.0000 0.4606(11) 0.058(3) Uani 1 2 d S T P
H8A H 0.2220 0.0678 0.4004 0.088 Uiso 0.5 1 calc R U P
H8B H 0.2479 -0.1221 0.4264 0.088 Uiso 0.5 1 calc R U P
H8C H 0.2804 0.0543 0.4589 0.088 Uiso 0.5 1 calc R U P

loop_
_atom_site_aniso_label
_atom_site_aniso_U_11
_atom_site_aniso_U_22
_atom_site_aniso_U_33
_atom_site_aniso_U_23
_atom_site_aniso_U_13
_atom_site_aniso_U_12
Re1 0.03380(17) 0.02841(17) 0.03776(18) 0.000 -0.00503(12) 0.000
K1 0.0418(9) 0.0279(8) 0.0482(10) 0.000 0.0060(8) 0.000
S1 0.0465(8) 0.0243(6) 0.0431(7) 0.0000(6) 0.0011(6) -0.0004(6)
S2 0.0482(8) 0.0255(6) 0.0429(7) 0.0001(6) -0.0007(6) 0.0002(6)
O1 0.053(4) 0.062(5) 0.048(4) 0.000 -0.001(3) 0.000
N1 0.042(3) 0.032(2) 0.047(3) 0.003(2) -0.002(2) -0.004(2)
N2 0.039(3) 0.035(3) 0.039(2) 0.006(2) -0.009(2) 0.000(2)
N3 0.069(6) 0.061(6) 0.046(5) 0.000 0.010(4) 0.000
N4 0.053(5) 0.055(5) 0.053(5) 0.000 0.009(4) 0.000
C1 0.034(3) 0.027(3) 0.039(3) -0.001(2) -0.006(2) 0.003(2)
C2 0.047(3) 0.037(3) 0.044(3) 0.004(3) 0.002(3) 0.001(3)
C3 0.036(3) 0.031(3) 0.045(3) -0.001(2) -0.007(2) -0.003(2)
C4 0.040(3) 0.046(3) 0.035(3) 0.003(3) -0.009(2) 0.002(3)
C5 0.047(5) 0.032(4) 0.043(5) 0.000 -0.007(4) 0.000
C6 0.053(5) 0.045(5) 0.039(4) 0.000 0.003(4) 0.000
C7 0.040(4) 0.034(4) 0.048(5) 0.000 -0.006(4) 0.000
C8 0.068(7) 0.065(7) 0.042(5) 0.000 0.000(5) 0.000

loop_
_atom_type_symbol
_atom_type_description
_atom_type_scat_dispersion_real
_atom_type_scat_dispersion_imag
_atom_type_scat_source
C C 0.0033 0.0016 'International Tables Vol C Tables 4.2.6.8 and 6.1.1.4'
H H 0.0000 0.0000 'International Tables Vol C Tables 4.2.6.8 and 6.1.1.4'
K K 0.2009 0.2494 'International Tables Vol C Tables 4.2.6.8 and 6.1.1.4'
N N 0.0061 0.0033 'International Tables Vol C Tables 4.2.6.8 and 6.1.1.4'
O O 0.0106 0.0060 'International Tables Vol C Tables 4.2.6.8 and 6.1.1.4'
Re Re -1.0185 7.2310 'International Tables Vol C Tables 4.2.6.8 and 6.1.1.4'
S S 0.1246 0.1234 'International Tables Vol C Tables 4.2.6.8 and 6.1.1.4'

loop_
_geom_angle_atom_site_label_1
_geom_angle_atom_site_label_2
_geom_angle_atom_site_label_3
_geom_angle
_geom_angle_site_symmetry_1
_geom_angle_site_symmetry_3
O1 Re1 S2 108.90(19) . .
O1 Re1 S2 108.90(19) . 6_565
S2 Re1 S2 85.56(8) . 6_565
O1 Re1 S1 108.63(19) . 6_565
S2 Re1 S1 82.53(6) . 6_565
S2 Re1 S1 142.48(6) 6_565 6_565
O1 Re1 S1 108.63(19) . .
S2 Re1 S1 142.48(6) . .
S2 Re1 S1 82.53(6) 6_565 .
S1 Re1 S1 85.62(8) 6_565 .
N3 K1 N4 175.8(3) . .
N3 K1 N1 100.09(17) . 6_566
N4 K1 N1 82.25(16) . 6_566
N3 K1 N1 100.09(17) . 1_546
N4 K1 N1 82.25(16) . 1_546
N1 K1 N1 109.8(2) 6_566 1_546
N3 K1 N2 77.85(17) . 6
N4 K1 N2 99.75(16) . 6
N1 K1 N2 177.75(16) 6_566 6
N1 K1 N2 71.61(15) 1_546 6
N3 K1 N2 77.84(17) . .
N4 K1 N2 99.75(16) . .
N1 K1 N2 71.61(15) 6_566 .
N1 K1 N2 177.75(16) 1_546 .
N2 K1 N2 106.9(2) 6 .
C1 S1 Re1 104.5(2) . .
C1 S1 K1 69.72(19) . 1_564
Re1 S1 K1 138.31(7) . 1_564
C3 S2 Re1 104.7(2) . .
C3 S2 K1 68.3(2) . .
Re1 S2 K1 167.26(6) . .
C1 N1 C2 115.8(5) . .
C1 N1 K1 120.2(4) . 1_564
C2 N1 K1 112.7(4) . 1_564
C3 N2 C4 115.8(6) . .
C3 N2 K1 124.0(4) . .
C4 N2 K1 109.3(4) . .
C5 N3 K1 157.2(9) . .
C7 N4 K1 154.2(9) . .
N1 C1 C1 121.8(3) . 6_565
N1 C1 S1 118.3(4) . .
C1 C1 S1 119.88(19) 6_565 .
N1 C1 K1 41.9(3) . 1_564
C1 C1 K1 145.04(9) 6_565 1_564
S1 C1 K1 84.3(2) . 1_564
N1 C2 C2 122.4(4) . 6_565
N1 C2 K1 47.4(3) . 1_564
C2 C2 K1 148.24(11) 6_565 1_564
N1 C2 H2 118.8 . .
C2 C2 H2 118.8 6_565 .
K1 C2 H2 79.7 1_564 .
N2 C3 C3 121.9(4) . 6_565
N2 C3 S2 118.2(5) . .
C3 C3 S2 119.8(2) 6_565 .
N2 C3 K1 39.4(3) . .
C3 C3 K1 142.89(9) 6_565 .
S2 C3 K1 86.6(2) . .
N2 C4 C4 122.1(4) . 6_565
N2 C4 K1 50.2(3) . .
C4 C4 K1 148.38(11) 6_565 .
N2 C4 H4 118.9 . .
C4 C4 H4 118.9 6_565 .
K1 C4 H4 77.4 . .
N3 C5 C6 178.2(11) . .
N3 C5 K1 16.2(6) . .
C6 C5 K1 162.1(7) . .
C5 C6 H6A 109.5 . .
C5 C6 H6B 109.5 . .
H6A C6 H6B 109.5 . .
C5 C6 H6C 109.5 . .
H6A C6 H6C 109.5 . .
H6B C6 H6C 109.5 . .
N4 C7 C8 177.9(11) . .
N4 C7 K1 18.6(6) . .
C8 C7 K1 159.2(7) . .
C7 C8 H8A 109.5 . .
C7 C8 H8B 109.5 . .
H8A C8 H8B 109.5 . .
C7 C8 H8C 109.5 . .
H8A C8 H8C 109.5 . .
H8B C8 H8C 109.5 . .

loop_
_geom_bond_atom_site_label_1
_geom_bond_atom_site_label_2
_geom_bond_distance
_geom_bond_site_symmetry_2
Re1 O1 1.676(8) .
Re1 S2 2.3226(16) .
Re1 S2 2.3226(16) 6_565
Re1 S1 2.3230(16) 6_565
Re1 S1 2.3231(16) .
K1 N3 2.743(10) .
K1 N4 2.853(9) .
K1 N1 2.896(6) 6_566
K1 N1 2.896(6) 1_546
K1 N2 2.950(5) 6
K1 N2 2.950(5) .
S1 C1 1.748(6) .
S1 K1 3.971(2) 1_564
S2 C3 1.757(7) .
N1 C1 1.326(8) .
N1 C2 1.339(9) .
N1 K1 2.896(6) 1_564
N2 C3 1.328(8) .
N2 C4 1.348(8) .
N3 C5 1.144(13) .
N4 C7 1.124(13) .
C1 C1 1.416(11) 6_565
C1 K1 3.743(6) 1_564
C2 C2 1.378(13) 6_565
C2 K1 3.630(7) 1_564
C2 H2 0.9500 .
C3 C3 1.406(12) 6_565
C4 C4 1.377(14) 6_565
C4 H4 0.9500 .
C5 C6 1.436(13) .
C6 H6A 0.9800 .
C6 H6B 0.9800 .
C6 H6C 0.9800 .
C7 C8 1.467(15) .
C8 H8A 0.9800 .
C8 H8B 0.9800 .
C8 H8C 0.9800 .

loop_
_geom_torsion_atom_site_label_1
_geom_torsion_atom_site_label_2
_geom_torsion_atom_site_label_3
_geom_torsion_atom_site_label_4
_geom_torsion
_geom_torsion_site_symmetry_1
_geom_torsion_site_symmetry_4
C2 N1 C1 C1 -2.3(7) . 6_565
K1 N1 C1 C1 138.8(2) 1_564 6_565
C2 N1 C1 S1 179.1(5) . .
K1 N1 C1 S1 -39.7(6) 1_564 .
C2 N1 C1 K1 -141.1(7) . 1_564
Re1 S1 C1 N1 162.0(4) . .
K1 S1 C1 N1 25.4(4) 1_564 .
Re1 S1 C1 C1 -16.57(17) . 6_565
K1 S1 C1 C1 -153.18(17) 1_564 6_565
Re1 S1 C1 K1 136.61(8) . 1_564
C1 N1 C2 C2 2.3(7) . 6_565
K1 N1 C2 C2 -141.69(18) 1_564 6_565
C1 N1 C2 K1 144.0(7) . 1_564
C4 N2 C3 C3 4.0(6) . 6_565
K1 N2 C3 C3 -136.2(2) . 6_565
C4 N2 C3 S2 -178.9(4) . .
K1 N2 C3 S2 40.9(6) . .
C4 N2 C3 K1 140.2(7) . .
Re1 S2 C3 N2 166.6(4) . .
K1 S2 C3 N2 -24.6(4) . .
Re1 S2 C3 C3 -16.26(18) . 6_565
K1 S2 C3 C3 152.53(19) . 6_565
Re1 S2 C3 K1 -168.79(7) . .
C3 N2 C4 C4 -4.0(6) . 6_565
K1 N2 C4 C4 141.78(16) . 6_565
C3 N2 C4 K1 -145.8(6) . .
